data_1569476
loop_
_publ_author_name
'Matveevskaya, Vladislava V.'
'Pavlov, Dmitry I.'
'Kovrizhina, Anastasia R.'
'Sukhikh, Taisiya S.'
'Sadykov, Evgeniy H.'
'Dorovatovskii, Pavel V.'
'Lazarenko, Vladimir A.'
'Khlebnikov, Andrei I.'
'Potapov, Andrei S.'

_publ_section_title
;
 Experimental and Computational Investigation of the Oxime Bond
 Stereochemistry in c-Jun N-terminal Kinase 3 Inhibitors
 11H-Indeno[1,2-b]quinoxalin-11-one Oxime and Tryptanthrin-6-oxime
;
_journal_issue 7
_journal_name_full Pharmaceutics
_journal_page_first 1802
_journal_paper_doi 10.3390/pharmaceutics15071802
_journal_volume 15
_journal_year 2023
_chemical_absolute_configuration unk
_chemical_formula_sum 'C15 H9 N3 O2'
_chemical_formula_weight 263.25
_space_group_crystal_system monoclinic
_space_group_IT_number 4
_space_group_name_Hall 'P 2yb'
_space_group_name_H-M_alt 'P 1 21 1'
_atom_sites_solution_hydrogens geom
_atom_sites_solution_primary dual
_atom_sites_solution_secondary difmap
_audit_creation_method SHELXL-2018/3
_cell_angle_alpha 90
_cell_angle_beta 90.12(3)
_cell_angle_gamma 90
_cell_formula_units_Z 4
_cell_length_a 13.614(3)
_cell_length_b 4.8980(10)
_cell_length_c 17.322(4)
_cell_measurement_reflns_used 4463
_cell_measurement_temperature 100(2)
_cell_measurement_theta_max 27.32
_cell_measurement_theta_min 1.25
_cell_volume 1155.1(4)
_computing_cell_refinement 'XDS (Kabsch, 2010)'
_computing_data_collection 'Marccd (Doyle, 2011)'
_computing_data_reduction 'XDS (Kabsch, 2010)'
_computing_molecular_graphics 'ShelXle (H\"ubschle, 2011)'
_computing_publication_material 'CIFTAB (Sheldrick, 2015)'
_computing_structure_refinement 'SHELXL-2018 (Sheldrick, 2015)'
_computing_structure_solution 'SHELXT-2018 (Sheldrick, 2015)'
_diffrn_ambient_temperature 100(2)
_diffrn_detector_area_resol_mean 12.4
_diffrn_measured_fraction_theta_full 0.993
_diffrn_measured_fraction_theta_max 0.993
_diffrn_measurement_device_type 'Rayonix SX-165 CCD'
_diffrn_measurement_method '\f scan'
_diffrn_radiation_monochromator 'Double Crystal Monochromator'
_diffrn_radiation_source synchrotron
_diffrn_radiation_type synchrotron
_diffrn_radiation_wavelength 0.7527
_diffrn_reflns_av_R_equivalents 0.0764
_diffrn_reflns_av_unetI/netI 0.0969
_diffrn_reflns_Laue_measured_fraction_full 0.993
_diffrn_reflns_Laue_measured_fraction_max 0.993
_diffrn_reflns_limit_h_max 16
_diffrn_reflns_limit_h_min -16
_diffrn_reflns_limit_k_max 5
_diffrn_reflns_limit_k_min -5
_diffrn_reflns_limit_l_max 21
_diffrn_reflns_limit_l_min -21
_diffrn_reflns_number 7050
_diffrn_reflns_point_group_measured_fraction_full 0.974
_diffrn_reflns_point_group_measured_fraction_max 0.973
_diffrn_reflns_theta_full 26.848
_diffrn_reflns_theta_max 27.318
_diffrn_reflns_theta_min 1.245
_diffrn_source synchrotron
_exptl_absorpt_coefficient_mu 0.117
_exptl_absorpt_correction_T_max 1.0000
_exptl_absorpt_correction_T_min 0.8055
_exptl_absorpt_correction_type multi-scan
_exptl_absorpt_process_details 'XDS (Kabsch, 2010)'
_exptl_crystal_colour colorless
_exptl_crystal_density_diffrn 1.514
_exptl_crystal_description needle
_exptl_crystal_F_000 544
_exptl_crystal_size_max 0.15
_exptl_crystal_size_mid 0.01
_exptl_crystal_size_min 0.01
_refine_diff_density_max 0.607
_refine_diff_density_min -0.236
_refine_diff_density_rms 0.057
_refine_ls_abs_structure_details
;
 Flack x determined using 972 quotients [(I+)-(I-)]/[(I+)+(I-)]
 (Parsons, Flack and Wagner, Acta Cryst. B69 (2013) 249-259).
;
_refine_ls_abs_structure_Flack -1.3(10)
_refine_ls_extinction_method none
_refine_ls_goodness_of_fit_ref 1.029
_refine_ls_hydrogen_treatment constr
_refine_ls_matrix_type full
_refine_ls_number_parameters 542
_refine_ls_number_reflns 4249
_refine_ls_number_restraints 1075
_refine_ls_restrained_S_all 0.940
_refine_ls_R_factor_all 0.0992
_refine_ls_R_factor_gt 0.0659
_refine_ls_shift/su_max 0.000
_refine_ls_shift/su_mean 0.000
_refine_ls_structure_factor_coef Fsqd
_refine_ls_weighting_details 'w=1/[\s^2^(Fo^2^)+(0.0908P)^2^+0.1903P] where P=(Fo^2^+2Fc^2^)/3'
_refine_ls_weighting_scheme calc
_refine_ls_wR_factor_gt 0.1551
_refine_ls_wR_factor_ref 0.1708
_reflns_Friedel_coverage 0.739
_reflns_Friedel_fraction_full 0.948
_reflns_Friedel_fraction_max 0.947
_reflns_number_gt 3075
_reflns_number_total 4249
_reflns_threshold_expression 'I > 2\s(I)'
_cod_data_source_file 2249116.cif
_cod_data_source_block vvm-trfin_a
_cod_original_sg_symbol_H-M 'P 21'
_cod_database_code 1569476
_shelx_shelxl_version_number 2018/3
_shelx_space_group_comment
;
The symmetry employed for this shelxl refinement is uniquely defined
by the following loop, which should always be used as a source of
symmetry information in preference to the above space-group names.
They are only intended as comments.
;
_shelx_estimated_absorpt_t_min 0.983
_shelx_estimated_absorpt_t_max 0.999

loop_
_space_group_symop_operation_xyz
'x, y, z'
'-x, y+1/2, -z'

loop_
_atom_site_label
_atom_site_type_symbol
_atom_site_fract_x
_atom_site_fract_y
_atom_site_fract_z
_atom_site_U_iso_or_equiv
_atom_site_adp_type
_atom_site_occupancy
_atom_site_site_symmetry_order
_atom_site_calc_flag
_atom_site_refinement_flags_posn
_atom_site_refinement_flags_adp
_atom_site_refinement_flags_occupancy
_atom_site_disorder_assembly
_atom_site_disorder_group
O1 O 0.8793(3) 0.9879(9) 0.7794(2) 0.0318(10) Uani 1 1 d . . . . .
O2 O 0.5841(3) 1.3590(10) 1.0730(3) 0.0418(12) Uani 1 1 d . . . . .
H2 H 0.532253 1.344453 1.098846 0.063 Uiso 1 1 calc R U . . .
N1 N 0.7604(4) 1.0794(11) 0.8681(3) 0.0323(12) Uani 1 1 d . . . . .
N2 N 0.6048(4) 0.8509(12) 0.8736(3) 0.0337(12) Uani 1 1 d . . . . .
N3 N 0.5794(4) 1.1886(12) 1.0101(3) 0.0374(13) Uani 1 1 d . . . . .
C1 C 0.7255(5) 0.7297(14) 0.7753(4) 0.0330(14) Uani 1 1 d . . . . .
C2 C 0.6342(5) 0.6931(14) 0.8100(4) 0.0332(14) Uani 1 1 d . . . . .
C3 C 0.5720(5) 0.4945(15) 0.7816(4) 0.0371(16) Uani 1 1 d . . . . .
H3 H 0.509501 0.467684 0.804609 0.044 Uiso 1 1 calc R U . . .
C4 C 0.6004(5) 0.3327(14) 0.7192(4) 0.0345(15) Uani 1 1 d . . . . .
H4 H 0.557612 0.195466 0.699897 0.041 Uiso 1 1 calc R U . . .
C5 C 0.6918(4) 0.3738(14) 0.6856(3) 0.0310(14) Uani 1 1 d . . . . .
H5 H 0.711601 0.264670 0.643006 0.037 Uiso 1 1 calc R U . . .
C6 C 0.7538(5) 0.5729(13) 0.7138(4) 0.0324(14) Uani 1 1 d . . . . .
H6 H 0.816158 0.601249 0.690684 0.039 Uiso 1 1 calc R U . . .
C7 C 0.7974(5) 0.9414(13) 0.8051(4) 0.0342(15) Uani 1 1 d . . . . .
C8 C 0.6677(4) 1.0240(14) 0.8999(4) 0.0313(14) Uani 1 1 d . . . . .
C9 C 0.8093(4) 1.2870(13) 0.9109(4) 0.0304(14) Uani 1 1 d . . . . .
C10 C 0.7477(4) 1.3679(14) 0.9720(4) 0.0326(14) Uani 1 1 d . . . . .
C11 C 0.6583(4) 1.1983(14) 0.9661(3) 0.0313(14) Uani 1 1 d . . . . .
C12 C 0.7757(4) 1.5756(13) 1.0213(4) 0.0325(14) Uani 1 1 d . . . . .
H12 H 0.734083 1.632002 1.062275 0.039 Uiso 1 1 calc R U . . .
C13 C 0.8648(4) 1.6984(14) 1.0096(4) 0.0341(14) Uani 1 1 d . . . . .
H13 H 0.885115 1.840709 1.043325 0.041 Uiso 1 1 calc R U . . .
C14 C 0.9262(4) 1.6195(13) 0.9497(4) 0.0296(14) Uani 1 1 d . . . . .
H14 H 0.987610 1.708696 0.943550 0.035 Uiso 1 1 calc R U . . .
C15 C 0.8998(4) 1.4123(13) 0.8984(4) 0.0298(14) Uani 1 1 d . . . . .
H15 H 0.941317 1.359538 0.856975 0.036 Uiso 1 1 calc R U . . .
O1A O 0.0854(4) -0.3692(14) 0.4272(4) 0.0333(16) Uani 0.647(6) 1 d D U P A 1
H1A H 0.034021 -0.352232 0.400605 0.050 Uiso 0.647(6) 1 calc R U P A 1
O2A O 0.381(2) 0.017(5) 0.720(2) 0.030(3) Uani 0.647(6) 1 d D U P A 1
N1A N 0.2613(5) -0.0935(16) 0.6325(4) 0.0250(15) Uani 0.647(6) 1 d D U P A 1
N2A N 0.0801(5) -0.2010(16) 0.4905(4) 0.0293(17) Uani 0.647(6) 1 d D U P A 1
N3A N 0.1045(6) 0.1396(17) 0.6275(5) 0.0247(18) Uani 0.647(6) 1 d D U P A 1
C1A C 0.3083(7) -0.299(2) 0.5889(6) 0.025(2) Uani 0.647(6) 1 d D U P A 1
C2A C 0.2476(6) -0.3815(19) 0.5282(5) 0.024(2) Uani 0.647(6) 1 d D U P A 1
C3A C 0.2773(7) -0.592(2) 0.4798(6) 0.027(2) Uani 0.647(6) 1 d D U P A 1
H3AA H 0.235271 -0.653957 0.439617 0.032 Uiso 0.647(6) 1 calc R U P A 1
C4A C 0.3694(8) -0.711(3) 0.4905(8) 0.027(2) Uani 0.647(6) 1 d D U P A 1
H4A H 0.390360 -0.854218 0.457426 0.032 Uiso 0.647(6) 1 calc R U P A 1
C5A C 0.4307(9) -0.620(4) 0.5497(11) 0.027(3) Uani 0.647(6) 1 d D U P A 1
H5A H 0.495149 -0.692337 0.554580 0.032 Uiso 0.647(6) 1 calc R U P A 1
C6A C 0.3977(9) -0.424(4) 0.6019(10) 0.030(3) Uani 0.647(6) 1 d D U P A 1
H6A H 0.436255 -0.377283 0.645706 0.036 Uiso 0.647(6) 1 calc R U P A 1
C7A C 0.1568(8) -0.220(2) 0.5328(7) 0.026(2) Uani 0.647(6) 1 d D U P A 1
C8A C 0.1697(8) -0.044(2) 0.5988(6) 0.023(2) Uani 0.647(6) 1 d D U P A 1
C9A C 0.1368(6) 0.2860(19) 0.6909(5) 0.0261(19) Uani 0.647(6) 1 d D U P A 1
C10A C 0.2287(7) 0.258(2) 0.7263(6) 0.026(2) Uani 0.647(6) 1 d D U P A 1
C11A C 0.2981(6) 0.0504(19) 0.6959(5) 0.0283(19) Uani 0.647(6) 1 d D U P A 1
C12A C 0.0725(8) 0.487(2) 0.7179(6) 0.029(2) Uani 0.647(6) 1 d D U P A 1
H12A H 0.010420 0.511056 0.693720 0.035 Uiso 0.647(6) 1 calc R U P A 1
C13A C 0.0990(9) 0.652(3) 0.7801(8) 0.032(3) Uani 0.647(6) 1 d D U P A 1
H13A H 0.054696 0.785561 0.799095 0.038 Uiso 0.647(6) 1 calc R U P A 1
C14A C 0.1910(19) 0.619(7) 0.8143(19) 0.033(2) Uani 0.647(6) 1 d D U P A 1
H14A H 0.210222 0.735846 0.855344 0.040 Uiso 0.647(6) 1 calc R U P A 1
C15A C 0.2548(11) 0.417(4) 0.7893(9) 0.028(2) Uani 0.647(6) 1 d D U P A 1
H15A H 0.315636 0.387504 0.815014 0.033 Uiso 0.647(6) 1 calc R U P A 1
O1' O -0.0602(8) 0.420(2) 0.5851(7) 0.035(3) Uani 0.353(6) 1 d D U P A 2
H1' H -0.106021 0.410472 0.552628 0.053 Uiso 0.353(6) 1 calc R U P A 2
O2' O 0.381(4) -0.030(10) 0.719(4) 0.027(4) Uani 0.353(6) 1 d D U P A 2
N1' N 0.2328(9) 0.081(3) 0.6617(8) 0.026(2) Uani 0.353(6) 1 d D U P A 2
N2' N 0.0117(9) 0.232(3) 0.5668(8) 0.032(3) Uani 0.353(6) 1 d D U P A 2
N3' N 0.1721(11) -0.135(3) 0.5473(11) 0.024(3) Uani 0.353(6) 1 d D U P A 2
C1' C 0.2006(14) 0.290(4) 0.7122(12) 0.025(3) Uani 0.353(6) 1 d D U P A 2
C2' C 0.1094(13) 0.386(4) 0.6870(11) 0.027(3) Uani 0.353(6) 1 d D U P A 2
C3' C 0.0627(15) 0.592(4) 0.7280(13) 0.031(3) Uani 0.353(6) 1 d D U P A 2
H3'A H -0.000731 0.652187 0.712515 0.037 Uiso 0.353(6) 1 calc R U P A 2
C4' C 0.1086(18) 0.710(5) 0.7918(16) 0.032(3) Uani 0.353(6) 1 d D U P A 2
H4' H 0.078481 0.858787 0.817897 0.038 Uiso 0.353(6) 1 calc R U P A 2
C5' C 0.199(3) 0.610(13) 0.817(3) 0.031(3) Uani 0.353(6) 1 d D U P A 2
H5' H 0.227281 0.677851 0.863434 0.037 Uiso 0.353(6) 1 calc R U P A 2
C6' C 0.247(2) 0.410(8) 0.7749(18) 0.030(3) Uani 0.353(6) 1 d D U P A 2
H6' H 0.311949 0.355942 0.788831 0.036 Uiso 0.353(6) 1 calc R U P A 2
C7' C 0.0819(13) 0.243(4) 0.6156(11) 0.025(3) Uani 0.353(6) 1 d D U P A 2
C8' C 0.1602(14) 0.044(4) 0.6072(12) 0.022(3) Uani 0.353(6) 1 d D U P A 2
C9' C 0.2565(11) -0.289(3) 0.5491(11) 0.026(3) Uani 0.353(6) 1 d D U P A 2
C10' C 0.3311(12) -0.265(4) 0.6041(11) 0.025(3) Uani 0.353(6) 1 d D U P A 2
C11' C 0.3231(11) -0.056(3) 0.6667(9) 0.028(3) Uani 0.353(6) 1 d D U P A 2
C12' C 0.2663(13) -0.489(4) 0.4927(11) 0.025(3) Uani 0.353(6) 1 d D U P A 2
H12' H 0.216676 -0.507525 0.454425 0.030 Uiso 0.353(6) 1 calc R U P A 2
C13' C 0.3471(16) -0.664(5) 0.4910(14) 0.023(3) Uani 0.353(6) 1 d D U P A 2
H13' H 0.354834 -0.794611 0.450876 0.027 Uiso 0.353(6) 1 calc R U P A 2
C14' C 0.4162(19) -0.641(6) 0.550(2) 0.028(4) Uani 0.353(6) 1 d D U P A 2
H14' H 0.464653 -0.779406 0.555870 0.033 Uiso 0.353(6) 1 calc R U P A 2
C15' C 0.4159(18) -0.421(7) 0.6011(19) 0.027(3) Uani 0.353(6) 1 d D U P A 2
H15' H 0.471369 -0.379973 0.632351 0.032 Uiso 0.353(6) 1 calc R U P A 2

loop_
_atom_site_aniso_label
_atom_site_aniso_U_11
_atom_site_aniso_U_22
_atom_site_aniso_U_33
_atom_site_aniso_U_23
_atom_site_aniso_U_13
_atom_site_aniso_U_12
O1 0.022(2) 0.038(2) 0.035(2) 0.002(2) 0.0044(17) -0.0006(18)
O2 0.034(2) 0.053(3) 0.039(3) -0.009(2) 0.0035(19) 0.003(2)
N1 0.028(2) 0.035(3) 0.034(3) 0.001(2) 0.000(2) 0.003(2)
N2 0.033(3) 0.036(3) 0.032(3) -0.003(3) -0.003(2) 0.009(2)
N3 0.036(3) 0.037(3) 0.039(3) -0.002(3) 0.001(2) 0.003(3)
C1 0.037(3) 0.031(4) 0.031(3) 0.004(3) -0.006(3) 0.004(3)
C2 0.037(3) 0.039(4) 0.024(3) 0.003(3) -0.006(3) 0.011(3)
C3 0.031(3) 0.050(4) 0.031(3) 0.010(3) 0.001(3) 0.004(3)
C4 0.037(3) 0.034(4) 0.033(3) 0.005(3) -0.017(3) 0.000(3)
C5 0.032(3) 0.036(4) 0.025(3) 0.001(3) -0.006(2) 0.005(3)
C6 0.032(3) 0.038(4) 0.027(3) 0.001(3) -0.005(3) 0.005(3)
C7 0.038(3) 0.028(3) 0.037(4) 0.007(3) 0.001(3) 0.008(3)
C8 0.017(2) 0.045(4) 0.032(3) 0.009(3) -0.003(2) 0.005(3)
C9 0.031(3) 0.026(3) 0.034(3) 0.003(3) -0.010(3) -0.002(2)
C10 0.022(3) 0.040(4) 0.035(3) 0.012(3) -0.003(2) 0.004(3)
C11 0.022(3) 0.040(4) 0.031(3) 0.010(3) -0.004(2) -0.011(3)
C12 0.028(3) 0.035(4) 0.035(3) 0.004(3) 0.000(3) 0.004(3)
C13 0.033(3) 0.034(3) 0.035(3) 0.003(3) -0.003(3) 0.005(3)
C14 0.021(3) 0.030(3) 0.037(3) 0.004(3) -0.005(2) -0.003(2)
C15 0.026(3) 0.032(3) 0.032(3) 0.006(3) -0.003(2) 0.002(3)
O1A 0.026(3) 0.045(4) 0.029(3) -0.002(3) -0.005(3) -0.002(3)
O2A 0.022(4) 0.032(9) 0.036(4) 0.003(6) -0.007(4) -0.001(5)
N1A 0.021(3) 0.026(3) 0.028(3) 0.002(3) -0.001(3) 0.001(3)
N2A 0.026(3) 0.032(4) 0.030(4) -0.002(3) -0.006(3) -0.001(3)
N3A 0.021(4) 0.028(4) 0.025(3) 0.000(3) -0.002(3) -0.001(3)
C1A 0.020(4) 0.025(4) 0.029(4) 0.002(4) 0.000(4) -0.001(4)
C2A 0.022(3) 0.024(5) 0.025(4) 0.003(4) 0.002(3) 0.001(4)
C3A 0.026(4) 0.024(5) 0.031(4) 0.000(4) 0.006(4) 0.003(4)
C4A 0.020(5) 0.027(5) 0.033(4) 0.001(4) 0.001(4) 0.004(4)
C5A 0.017(5) 0.032(5) 0.033(4) 0.004(4) 0.006(4) -0.002(4)
C6A 0.016(5) 0.040(5) 0.033(4) 0.009(4) 0.001(4) -0.004(4)
C7A 0.025(4) 0.024(5) 0.029(5) -0.003(4) -0.008(3) -0.002(4)
C8A 0.018(3) 0.028(5) 0.023(4) 0.002(4) 0.001(3) 0.005(3)
C9A 0.025(4) 0.027(4) 0.026(4) 0.006(4) 0.001(3) -0.001(3)
C10A 0.026(4) 0.031(4) 0.021(4) 0.008(4) -0.004(3) -0.007(4)
C11A 0.024(4) 0.029(4) 0.032(4) 0.006(4) 0.000(3) -0.001(3)
C12A 0.030(4) 0.028(5) 0.029(4) 0.000(5) 0.003(4) -0.005(4)
C13A 0.030(4) 0.033(6) 0.032(5) -0.001(4) 0.003(4) -0.004(4)
C14A 0.034(5) 0.037(5) 0.029(5) 0.003(5) 0.005(4) -0.006(4)
C15A 0.031(4) 0.028(4) 0.023(6) 0.004(5) -0.002(4) -0.003(4)
O1' 0.034(6) 0.036(7) 0.036(7) 0.003(5) -0.001(5) 0.007(5)
O2' 0.026(6) 0.027(10) 0.029(6) 0.006(8) -0.005(6) 0.000(7)
N1' 0.025(4) 0.028(4) 0.026(4) -0.001(4) -0.001(4) -0.001(4)
N2' 0.027(5) 0.029(6) 0.039(6) 0.006(5) 0.000(5) 0.000(5)
N3' 0.019(5) 0.027(6) 0.025(5) -0.001(5) 0.001(4) -0.001(5)
C1' 0.026(5) 0.026(5) 0.024(5) 0.002(5) 0.001(5) -0.006(5)
C2' 0.028(6) 0.025(6) 0.027(5) -0.003(5) 0.001(5) -0.003(5)
C3' 0.031(6) 0.032(7) 0.029(6) 0.000(6) 0.003(5) -0.002(6)
C4' 0.034(6) 0.032(7) 0.029(6) 0.002(6) 0.004(5) -0.005(6)
C5' 0.031(6) 0.034(6) 0.027(6) 0.004(6) 0.002(6) -0.006(6)
C6' 0.030(6) 0.032(6) 0.027(7) 0.004(6) 0.001(5) 0.001(6)
C7' 0.021(5) 0.025(6) 0.028(5) 0.003(5) 0.000(5) -0.001(5)
C8' 0.024(5) 0.023(6) 0.019(5) -0.001(5) -0.002(4) -0.001(5)
C9' 0.026(5) 0.025(5) 0.027(5) 0.001(5) 0.000(4) 0.000(5)
C10' 0.018(5) 0.029(5) 0.027(5) 0.006(5) -0.003(5) -0.004(5)
C11' 0.024(5) 0.030(6) 0.031(5) 0.006(5) -0.002(5) -0.005(5)
C12' 0.022(5) 0.021(7) 0.032(6) 0.001(6) 0.003(5) 0.000(6)
C13' 0.018(7) 0.022(6) 0.029(5) 0.000(5) 0.012(6) 0.001(6)
C14' 0.022(6) 0.030(6) 0.031(6) 0.007(6) 0.007(6) -0.002(6)
C15' 0.017(6) 0.031(6) 0.032(6) 0.007(5) -0.002(6) -0.005(6)

loop_
_atom_type_symbol
_atom_type_description
_atom_type_scat_dispersion_real
_atom_type_scat_dispersion_imag
_atom_type_scat_source
C C 0.0040 0.0019 'Calculated with ShelXle (H\"ubschle, 2011)'
H H 0.0000 0.0000 'Calculated with ShelXle (H\"ubschle, 2011)'
N N 0.0077 0.0039 'Calculated with ShelXle (H\"ubschle, 2011)'
O O 0.0131 0.0071 'Calculated with ShelXle (H\"ubschle, 2011)'

loop_
_geom_angle_atom_site_label_1
_geom_angle_atom_site_label_2
_geom_angle_atom_site_label_3
_geom_angle
_geom_angle_site_symmetry_1
_geom_angle_site_symmetry_3
_geom_angle_publ_flag
N3 O2 H2 109.5 . . ?
C7 N1 C8 123.1(6) . . ?
C7 N1 C9 126.2(5) . . ?
C8 N1 C9 110.7(5) . . ?
C8 N2 C2 116.7(5) . . ?
C11 N3 O2 113.5(5) . . ?
C2 C1 C7 121.1(6) . . ?
C6 C1 C2 121.1(6) . . ?
C6 C1 C7 117.8(6) . . ?
C1 C2 N2 121.6(6) . . ?
C3 C2 N2 119.5(6) . . ?
C3 C2 C1 118.9(6) . . ?
C2 C3 H3 119.8 . . ?
C2 C3 C4 120.4(6) . . ?
C4 C3 H3 119.8 . . ?
C3 C4 H4 120.3 . . ?
C5 C4 C3 119.5(6) . . ?
C5 C4 H4 120.3 . . ?
C4 C5 H5 120.0 . . ?
C6 C5 C4 120.1(6) . . ?
C6 C5 H5 120.0 . . ?
C1 C6 C5 120.0(6) . . ?
C1 C6 H6 120.0 . . ?
C5 C6 H6 120.0 . . ?
O1 C7 N1 122.1(6) . . ?
O1 C7 C1 126.3(6) . . ?
N1 C7 C1 111.6(5) . . ?
N1 C8 C11 106.3(5) . . ?
N2 C8 N1 125.8(6) . . ?
N2 C8 C11 127.9(5) . . ?
C10 C9 N1 108.3(5) . . ?
C15 C9 N1 130.2(6) . . ?
C15 C9 C10 121.4(6) . . ?
C9 C10 C11 106.4(6) . . ?
C12 C10 C9 120.5(6) . . ?
C12 C10 C11 133.1(6) . . ?
N3 C11 C8 120.9(5) . . ?
N3 C11 C10 130.7(6) . . ?
C8 C11 C10 108.4(5) . . ?
C10 C12 H12 120.8 . . ?
C13 C12 C10 118.4(6) . . ?
C13 C12 H12 120.8 . . ?
C12 C13 H13 119.2 . . ?
C12 C13 C14 121.5(6) . . ?
C14 C13 H13 119.2 . . ?
C13 C14 H14 119.2 . . ?
C13 C14 C15 121.6(6) . . ?
C15 C14 H14 119.2 . . ?
C9 C15 C14 116.5(6) . . ?
C9 C15 H15 121.7 . . ?
C14 C15 H15 121.7 . . ?
N2A O1A H1A 109.5 . . ?
C8A N1A C1A 107.8(7) . . ?
C8A N1A C11A 124.0(8) . . ?
C11A N1A C1A 128.1(7) . . ?
C7A N2A O1A 111.7(8) . . ?
C8A N3A C9A 115.2(8) . . ?
C2A C1A N1A 109.9(8) . . ?
C6A C1A N1A 129.0(8) . . ?
C6A C1A C2A 121.0(8) . . ?
C1A C2A C7A 107.5(8) . . ?
C3A C2A C1A 119.8(8) . . ?
C3A C2A C7A 132.6(8) . . ?
C2A C3A H3AA 120.2 . . ?
C2A C3A C4A 119.5(9) . . ?
C4A C3A H3AA 120.2 . . ?
C3A C4A H4A 120.0 . . ?
C5A C4A C3A 120.0(9) . . ?
C5A C4A H4A 120.0 . . ?
C4A C5A H5A 119.8 . . ?
C6A C5A C4A 120.3(9) . . ?
C6A C5A H5A 119.8 . . ?
C1A C6A C5A 119.0(9) . . ?
C1A C6A H6A 120.5 . . ?
C5A C6A H6A 120.5 . . ?
N2A C7A C2A 134.0(10) . . ?
N2A C7A C8A 120.6(10) . . ?
C8A C7A C2A 105.2(8) . . ?
N1A C8A C7A 109.6(8) . . ?
N3A C8A N1A 123.1(8) . . ?
N3A C8A C7A 127.3(9) . . ?
N3A C9A C10A 125.4(8) . . ?
N3A C9A C12A 115.6(8) . . ?
C12A C9A C10A 118.9(8) . . ?
C9A C10A C11A 118.8(8) . . ?
C15A C10A C9A 121.2(9) . . ?
C15A C10A C11A 120.0(8) . . ?
O2A C11A N1A 122.4(18) . . ?
O2A C11A C10A 124.1(17) . . ?
N1A C11A C10A 113.3(7) . . ?
C9A C12A H12A 119.8 . . ?
C13A C12A C9A 120.3(9) . . ?
C13A C12A H12A 119.8 . . ?
C12A C13A H13A 120.3 . . ?
C12A C13A C14A 119.5(9) . . ?
C14A C13A H13A 120.3 . . ?
C13A C14A H14A 119.6 . . ?
C15A C14A C13A 120.9(10) . . ?
C15A C14A H14A 119.6 . . ?
C10A C15A C14A 119.1(9) . . ?
C10A C15A H15A 120.5 . . ?
C14A C15A H15A 120.5 . . ?
N2' O1' H1' 109.5 . . ?
C8' N1' C1' 107.2(13) . . ?
C8' N1' C11' 127.4(15) . . ?
C11' N1' C1' 125.4(14) . . ?
C7' N2' O1' 110.5(15) . . ?
C8' N3' C9' 115.7(16) . . ?
C2' C1' N1' 109.1(15) . . ?
C6' C1' N1' 130.3(16) . . ?
C6' C1' C2' 120.5(17) . . ?
C1' C2' C7' 109.1(15) . . ?
C3' C2' C1' 119.6(17) . . ?
C3' C2' C7' 131.3(16) . . ?
C2' C3' H3'A 120.0 . . ?
C2' C3' C4' 120.1(17) . . ?
C4' C3' H3'A 120.0 . . ?
C3' C4' H4' 120.1 . . ?
C5' C4' C3' 119.7(17) . . ?
C5' C4' H4' 120.1 . . ?
C4' C5' H5' 119.9 . . ?
C6' C5' C4' 120.1(18) . . ?
C6' C5' H5' 119.9 . . ?
C1' C6' C5' 119.6(17) . . ?
C1' C6' H6' 120.2 . . ?
C5' C6' H6' 120.2 . . ?
N2' C7' C2' 140.1(18) . . ?
N2' C7' C8' 117.0(17) . . ?
C8' C7' C2' 102.6(14) . . ?
N1' C8' C7' 111.6(14) . . ?
N3' C8' N1' 121.2(14) . . ?
N3' C8' C7' 126.4(16) . . ?
N3' C9' C10' 125.2(15) . . ?
N3' C9' C12' 116.9(15) . . ?
C12' C9' C10' 117.8(14) . . ?
C9' C10' C11' 119.8(14) . . ?
C15' C10' C9' 122.2(15) . . ?
C15' C10' C11' 117.9(14) . . ?
O2' C11' N1' 124(3) . . ?
O2' C11' C10' 125(3) . . ?
N1' C11' C10' 110.4(13) . . ?
C9' C12' H12' 119.2 . . ?
C9' C12' C13' 121.7(15) . . ?
C13' C12' H12' 119.2 . . ?
C12' C13' H13' 121.1 . . ?
C14' C13' C12' 117.8(15) . . ?
C14' C13' H13' 121.1 . . ?
C13' C14' H14' 119.2 . . ?
C13' C14' C15' 121.7(17) . . ?
C15' C14' H14' 119.2 . . ?
C10' C15' C14' 117.0(15) . . ?
C10' C15' H15' 121.5 . . ?
C14' C15' H15' 121.5 . . ?

loop_
_geom_bond_atom_site_label_1
_geom_bond_atom_site_label_2
_geom_bond_distance
_geom_bond_site_symmetry_2
_geom_bond_publ_flag
O1 C7 1.224(7) . ?
O2 H2 0.8400 . ?
O2 N3 1.374(7) . ?
N1 C7 1.379(8) . ?
N1 C8 1.406(7) . ?
N1 C9 1.424(8) . ?
N2 C2 1.404(8) . ?
N2 C8 1.287(8) . ?
N3 C11 1.320(8) . ?
C1 C2 1.394(9) . ?
C1 C6 1.368(9) . ?
C1 C7 1.516(9) . ?
C2 C3 1.380(10) . ?
C3 H3 0.9500 . ?
C3 C4 1.395(10) . ?
C4 H4 0.9500 . ?
C4 C5 1.390(9) . ?
C5 H5 0.9500 . ?
C5 C6 1.379(9) . ?
C6 H6 0.9500 . ?
C8 C11 1.434(9) . ?
C9 C10 1.409(9) . ?
C9 C15 1.393(8) . ?
C10 C11 1.477(8) . ?
C10 C12 1.381(10) . ?
C12 H12 0.9500 . ?
C12 C13 1.370(9) . ?
C13 H13 0.9500 . ?
C13 C14 1.388(9) . ?
C14 H14 0.9500 . ?
C14 C15 1.396(9) . ?
C15 H15 0.9500 . ?
O1A H1A 0.8400 . ?
O1A N2A 1.374(9) . ?
O2A C11A 1.213(17) . ?
N1A C1A 1.413(12) . ?
N1A C8A 1.397(12) . ?
N1A C11A 1.397(10) . ?
N2A C7A 1.277(12) . ?
N3A C8A 1.359(10) . ?
N3A C9A 1.384(9) . ?
C1A C2A 1.396(8) . ?
C1A C6A 1.381(8) . ?
C2A C3A 1.390(9) . ?
C2A C7A 1.470(13) . ?
C3A H3AA 0.9500 . ?
C3A C4A 1.395(8) . ?
C4A H4A 0.9500 . ?
C4A C5A 1.394(8) . ?
C5A H5A 0.9500 . ?
C5A C6A 1.393(9) . ?
C6A H6A 0.9500 . ?
C7A C8A 1.443(14) . ?
C9A C10A 1.398(8) . ?
C9A C12A 1.398(9) . ?
C10A C11A 1.486(12) . ?
C10A C15A 1.386(8) . ?
C12A H12A 0.9500 . ?
C12A C13A 1.393(9) . ?
C13A H13A 0.9500 . ?
C13A C14A 1.394(9) . ?
C14A H14A 0.9500 . ?
C14A C15A 1.386(9) . ?
C15A H15A 0.9500 . ?
O1' H1' 0.8400 . ?
O1' N2' 1.384(13) . ?
O2' C11' 1.212(19) . ?
N1' C1' 1.42(2) . ?
N1' C8' 1.38(2) . ?
N1' C11' 1.400(13) . ?
N2' C7' 1.274(15) . ?
N3' C8' 1.367(12) . ?
N3' C9' 1.374(12) . ?
C1' C2' 1.396(10) . ?
C1' C6' 1.388(10) . ?
C2' C3' 1.388(10) . ?
C2' C7' 1.47(2) . ?
C3' H3'A 0.9500 . ?
C3' C4' 1.396(10) . ?
C4' H4' 0.9500 . ?
C4' C5' 1.394(10) . ?
C5' H5' 0.9500 . ?
C5' C6' 1.389(10) . ?
C6' H6' 0.9500 . ?
C7' C8' 1.45(2) . ?
C9' C10' 1.396(10) . ?
C9' C12' 1.392(10) . ?
C10' C11' 1.496(15) . ?
C10' C15' 1.386(10) . ?
C12' H12' 0.9500 . ?
C12' C13' 1.395(10) . ?
C13' H13' 0.9500 . ?
C13' C14' 1.393(10) . ?
C14' H14' 0.9500 . ?
C14' C15' 1.394(10) . ?
C15' H15' 0.9500 . ?
